data_1534187
loop_
_publ_author_name
'Aurivillius, B.'

_publ_section_title
;
 An X-ray investigation of the systems Ca O - Bi2 O3, Sr O - Bi2 O3, and
 Ba O - Bi2 O3 - O. (Mixed oxides with a defect oxygen lattice)
;
_journal_name_full 'Arkiv foer Kemi, Mineralogi och Geologi, A'
_journal_page_first 1
_journal_page_last 13
_journal_volume 16
_journal_year 1943
_chemical_formula_sum 'Ba0.89 Bi1.11 O2.93'
_chemical_name_systematic 'Ba0.89 Bi0.73 Bi0.38 O2.93'
_space_group_IT_number 123
_symmetry_space_group_name_Hall '-P 4 2'
_symmetry_space_group_name_H-M 'P 4/m m m'
_cell_angle_alpha 90
_cell_angle_beta 90
_cell_angle_gamma 90
_cell_formula_units_Z 1
_cell_length_a 4.33
_cell_length_b 4.33
_cell_length_c 4.33
_cell_volume 81.183
_citation_journal_id_ASTM ARKGAJ
_cod_data_source_file Aurivillius_ARKGAJ_1943_107.cif
_cod_data_source_block Ba0.89Bi1.11O2.93
_cod_original_cell_volume 81.18273
_cod_database_code 1534187

loop_
_symmetry_equiv_pos_as_xyz
x,y,z
-y,x,z
-x,-y,z
y,-x,z
x,-y,-z
y,x,-z
-x,y,-z
-y,-x,-z
-x,-y,-z
y,-x,-z
x,y,-z
-y,x,-z
-x,y,z
-y,-x,z
x,-y,z
y,x,z

loop_
_atom_site_label
_atom_site_type_symbol
_atom_site_fract_x
_atom_site_fract_y
_atom_site_fract_z
_atom_site_occupancy
_atom_site_U_iso_or_equiv
O2 O-2 0 0.5 0.5 0.98 0.0
Ba1 Ba+2 0 0 0 0.89 0.0
Bi2 Bi+3 0.5 0.5 0.5 0.62 0.0
O1 O-2 0.5 0.5 0 0.98 0.0
Bi3 Bi+5 0.5 0.5 0.5 0.38 0.0
Bi1 Bi+3 0 0 0 0.11 0.0
